data_4103972
loop_
_publ_author_name
'Monica Carreira'
'Manutsavin Charernsuk'
'Michael Eberhard'
'Natalie Fey'
'Roel van Ginkel'
'Alex Hamilton'
'Wilhelmus P. Mul'
'A. Guy Orpen'
'Hirihataya Phetmung'
'Paul G. Pringle'

_publ_section_title
;
 Anatomy of Phobanes. Diastereoselective Synthesis of the Three Isomers of
 n-Butylphobane and a Comparison of their Donor Properties
;
_journal_name_full 'Journal of the American Chemical Society'
_journal_page_first 3078
_journal_page_last 3092
_journal_paper_doi 10.1021/ja808807s
_journal_volume 131
_journal_year 2009
_chemical_formula_sum 'C10 H20 Cl O2 P'
_chemical_formula_weight 238.68
_chemical_name_systematic
; 
 ? 
;
_space_group_IT_number 29
_symmetry_cell_setting orthorhombic
_symmetry_space_group_name_Hall 'P 2c -2ac'
_symmetry_space_group_name_H-M 'P c a 21'
_atom_sites_solution_hydrogens geom
_atom_sites_solution_primary direct
_atom_sites_solution_secondary difmap
_audit_creation_method SHELXL-97
_cell_angle_alpha 90.00
_cell_angle_beta 90.00
_cell_angle_gamma 90.00
_cell_formula_units_Z 8
_cell_length_a 25.078(3)
_cell_length_b 7.7656(12)
_cell_length_c 11.962(2)
_cell_measurement_reflns_used 4078
_cell_measurement_temperature 173(2)
_cell_measurement_theta_max 50
_cell_measurement_theta_min 5
_cell_volume 2329.5(6)
_computing_cell_refinement 'SAINT (Siemens, 1995b)'
_computing_data_collection 'SMART (Siemens, 1995b)'
_computing_data_reduction 'SAINT (Siemens, 1995b)'
_computing_molecular_graphics 'SHELXTL (Siemens, 1995a)'
_computing_publication_material 'SHELXTL (Siemens, 1995a)'
_computing_structure_refinement 'SHELXL-97 (Sheldrick, 1997)'
_computing_structure_solution 'SHELXS-97 (Sheldrick, 1990)'
_diffrn_ambient_temperature 173(2)
_diffrn_measured_fraction_theta_full 1.000
_diffrn_measured_fraction_theta_max 1.000
_diffrn_measurement_device_type 'Siemens SMART area detector'
_diffrn_measurement_method 'narrow frame \w scans'
_diffrn_radiation_monochromator graphite
_diffrn_radiation_source 'fine-focus sealed tube'
_diffrn_radiation_type MoK\a
_diffrn_radiation_wavelength 0.71073
_diffrn_reflns_av_R_equivalents 0.0552
_diffrn_reflns_av_sigmaI/netI 0.0335
_diffrn_reflns_limit_h_max 29
_diffrn_reflns_limit_h_min -29
_diffrn_reflns_limit_k_max 9
_diffrn_reflns_limit_k_min -9
_diffrn_reflns_limit_l_max 14
_diffrn_reflns_limit_l_min -14
_diffrn_reflns_number 18722
_diffrn_reflns_theta_full 25.00
_diffrn_reflns_theta_max 25.00
_diffrn_reflns_theta_min 1.62
_diffrn_standards_decay_% none
_exptl_absorpt_coefficient_mu 0.440
_exptl_absorpt_correction_type none
_exptl_crystal_colour colourless
_exptl_crystal_density_diffrn 1.361
_exptl_crystal_density_method 'not measured'
_exptl_crystal_description block
_exptl_crystal_F_000 1024
_exptl_crystal_size_max 0.30
_exptl_crystal_size_mid 0.20
_exptl_crystal_size_min 0.10
_refine_diff_density_max 0.763
_refine_diff_density_min -0.331
_refine_diff_density_rms 0.065
_refine_ls_abs_structure_details 'Flack H D (1983), Acta Cryst. A39, 876-881'
_refine_ls_abs_structure_Flack -0.15(10)
_refine_ls_extinction_method none
_refine_ls_goodness_of_fit_ref 1.050
_refine_ls_hydrogen_treatment mixed
_refine_ls_matrix_type full
_refine_ls_number_parameters 270
_refine_ls_number_reflns 4087
_refine_ls_number_restraints 1
_refine_ls_restrained_S_all 1.050
_refine_ls_R_factor_all 0.0542
_refine_ls_R_factor_gt 0.0464
_refine_ls_shift/su_max 0.050
_refine_ls_shift/su_mean 0.010
_refine_ls_structure_factor_coef Fsqd
_refine_ls_weighting_details 'calc w=1/[\s^2^(Fo^2^)+(0.0428P)^2^+4.0136P] where P=(Fo^2^+2Fc^2^)/3'
_refine_ls_weighting_scheme calc
_refine_ls_wR_factor_gt 0.1065
_refine_ls_wR_factor_ref 0.1128
_reflns_number_gt 3713
_reflns_number_total 4087
_reflns_threshold_expression >2sigma(I)
_cod_data_source_file ja808807s_si_002.cif
_cod_data_source_block bill
_cod_original_cell_volume 2329.5(7)
_cod_database_code 4103972

loop_
_symmetry_equiv_pos_as_xyz
'x, y, z'
'-x, -y, z+1/2'
'x+1/2, -y, z'
'-x+1/2, y, z+1/2'

loop_
_atom_site_label
_atom_site_type_symbol
_atom_site_fract_x
_atom_site_fract_y
_atom_site_fract_z
_atom_site_U_iso_or_equiv
_atom_site_adp_type
_atom_site_occupancy
_atom_site_symmetry_multiplicity
_atom_site_calc_flag
_atom_site_refinement_flags
Cl1 Cl -0.00232(5) 0.00705(19) 0.25310(11) 0.0363(2) Uani 1 1 d .
P1 P 0.13545(4) 0.05336(11) 0.50917(9) 0.0218(2) Uani 1 1 d .
O1 O 0.06487(12) 0.2413(4) 0.4004(3) 0.0355(7) Uani 1 1 d .
H1A H 0.0436(16) 0.176(5) 0.356(3) 0.018(10) Uiso 1 1 d .
O2 O 0.15994(15) 0.3233(4) 0.6257(3) 0.0399(8) Uani 1 1 d .
H2A H 0.1821(18) 0.347(6) 0.654(4) 0.017(13) Uiso 1 1 d .
C1 C 0.06802(14) 0.1423(5) 0.4991(4) 0.0320(8) Uani 1 1 d .
H1B H 0.0415 0.0479 0.4969 0.038 Uiso 1 1 calc R
H1C H 0.0604 0.2154 0.5650 0.038 Uiso 1 1 calc R
C2 C 0.17837(16) 0.2399(5) 0.5282(4) 0.0328(11) Uani 1 1 d .
H2B H 0.2160 0.2037 0.5374 0.039 Uiso 1 1 calc R
H2C H 0.1759 0.3178 0.4629 0.039 Uiso 1 1 calc R
C11 C 0.1447(2) -0.0918(8) 0.3906(4) 0.0568(18) Uani 1 1 d .
H11A H 0.1264 -0.0420 0.3238 0.068 Uiso 1 1 calc R
C12 C 0.1114(3) -0.2595(10) 0.4330(5) 0.069(2) Uani 1 1 d .
H12A H 0.0757 -0.2601 0.3980 0.083 Uiso 1 1 calc R
H12B H 0.1303 -0.3658 0.4102 0.083 Uiso 1 1 calc R
C13 C 0.10554(18) -0.2549(6) 0.5654(4) 0.0297(10) Uani 1 1 d .
H13A H 0.0676 -0.2374 0.5853 0.036 Uiso 1 1 calc R
H13B H 0.1171 -0.3667 0.5969 0.036 Uiso 1 1 calc R
C14 C 0.13931(16) -0.1095(6) 0.6161(3) 0.0263(9) Uani 1 1 d .
H14A H 0.1216 -0.0662 0.6855 0.032 Uiso 1 1 calc R
C15 C 0.19700(19) -0.1619(7) 0.6432(4) 0.0370(12) Uani 1 1 d .
H15A H 0.2173 -0.0570 0.6633 0.044 Uiso 1 1 calc R
H15B H 0.1965 -0.2377 0.7098 0.044 Uiso 1 1 calc R
C16 C 0.2265(2) -0.2543(9) 0.5498(4) 0.0601(17) Uani 1 1 d .
H16A H 0.2602 -0.3004 0.5808 0.072 Uiso 1 1 calc R
H16B H 0.2047 -0.3539 0.5259 0.072 Uiso 1 1 calc R
C17 C 0.2395(2) -0.1506(8) 0.4492(5) 0.0624(18) Uani 1 1 d .
H17A H 0.2488 -0.0332 0.4749 0.075 Uiso 1 1 calc R
H17B H 0.2722 -0.2004 0.4156 0.075 Uiso 1 1 calc R
C18 C 0.2002(2) -0.1331(9) 0.3603(5) 0.0589(17) Uani 1 1 d .
H18A H 0.1998 -0.2424 0.3177 0.071 Uiso 1 1 calc R
H18B H 0.2130 -0.0423 0.3087 0.071 Uiso 1 1 calc R
Cl2 Cl 0.24360(5) 0.37118(17) 0.27544(10) 0.0477(3) Uani 1 1 d .
P2 P 0.38838(3) 0.28796(11) 0.50318(10) 0.01955(19) Uani 1 1 d .
O3 O 0.39952(16) -0.0132(4) 0.4049(3) 0.0375(8) Uani 1 1 d .
H3A H 0.4253(18) -0.011(6) 0.377(4) 0.025(14) Uiso 1 1 d .
O4 O 0.31579(13) 0.1296(5) 0.6241(3) 0.0441(9) Uani 1 1 d .
H4A H 0.304(3) 0.204(9) 0.670(6) 0.08(2) Uiso 1 1 d .
C3 C 0.37180(18) 0.1422(6) 0.3897(4) 0.0280(9) Uani 1 1 d .
H3B H 0.3329 0.1201 0.3889 0.034 Uiso 1 1 calc R
H3C H 0.3819 0.1945 0.3172 0.034 Uiso 1 1 calc R
C4 C 0.37038(19) 0.1731(6) 0.6303(4) 0.0312(10) Uani 1 1 d .
H4B H 0.3922 0.0675 0.6377 0.037 Uiso 1 1 calc R
H4C H 0.3770 0.2468 0.6964 0.037 Uiso 1 1 calc R
C21 C 0.35737(14) 0.4964(5) 0.4889(4) 0.0296(9) Uani 1 1 d .
H21A H 0.3178 0.4811 0.4863 0.036 Uiso 1 1 calc R
C22 C 0.3761(2) 0.5693(6) 0.3783(4) 0.0386(12) Uani 1 1 d .
H22A H 0.3607 0.6859 0.3701 0.046 Uiso 1 1 calc R
H22B H 0.3610 0.4971 0.3179 0.046 Uiso 1 1 calc R
C23 C 0.4360(2) 0.5831(7) 0.3588(4) 0.0483(14) Uani 1 1 d .
H23A H 0.4419 0.6094 0.2788 0.058 Uiso 1 1 calc R
H23B H 0.4495 0.6825 0.4023 0.058 Uiso 1 1 calc R
C24 C 0.4685(2) 0.4324(7) 0.3877(5) 0.0441(13) Uani 1 1 d .
H24A H 0.5064 0.4672 0.3860 0.053 Uiso 1 1 calc R
H24B H 0.4634 0.3445 0.3287 0.053 Uiso 1 1 calc R
C25 C 0.45755(14) 0.3491(5) 0.4989(5) 0.0351(9) Uani 1 1 d .
H25A H 0.4797 0.2422 0.5044 0.042 Uiso 1 1 calc R
C26 C 0.4695(2) 0.4629(7) 0.6026(5) 0.0534(16) Uani 1 1 d .
H26A H 0.5073 0.4991 0.5992 0.064 Uiso 1 1 calc R
H26B H 0.4650 0.3915 0.6705 0.064 Uiso 1 1 calc R
C27 C 0.4339(2) 0.6285(7) 0.6154(5) 0.0516(15) Uani 1 1 d .
H27A H 0.4472 0.7167 0.5625 0.062 Uiso 1 1 calc R
H27B H 0.4390 0.6744 0.6918 0.062 Uiso 1 1 calc R
C28 C 0.3721(2) 0.6037(7) 0.5946(5) 0.0461(13) Uani 1 1 d .
H28A H 0.3565 0.5468 0.6610 0.055 Uiso 1 1 calc R
H28B H 0.3555 0.7188 0.5879 0.055 Uiso 1 1 calc R

loop_
_atom_site_aniso_label
_atom_site_aniso_U_11
_atom_site_aniso_U_22
_atom_site_aniso_U_33
_atom_site_aniso_U_23
_atom_site_aniso_U_13
_atom_site_aniso_U_12
Cl1 0.0354(5) 0.0351(5) 0.0384(5) -0.0011(4) -0.0034(4) 0.0027(4)
P1 0.0258(4) 0.0209(4) 0.0187(4) -0.0005(5) 0.0006(5) 0.0034(4)
O1 0.0356(17) 0.0284(16) 0.0425(18) 0.0071(15) -0.0090(15) 0.0032(13)
O2 0.0351(19) 0.0338(19) 0.051(2) -0.0092(16) -0.0105(17) -0.0031(15)
C1 0.0267(19) 0.032(2) 0.037(2) 0.003(3) -0.005(2) 0.0057(15)
C2 0.032(2) 0.029(2) 0.038(3) 0.0056(18) 0.0011(18) -0.0064(17)
C11 0.081(4) 0.066(4) 0.023(2) 0.014(3) 0.010(3) 0.048(3)
C12 0.060(4) 0.083(5) 0.063(4) -0.043(4) -0.002(3) -0.032(4)
C13 0.029(2) 0.021(2) 0.039(2) -0.0021(19) 0.0072(19) -0.0046(19)
C14 0.030(2) 0.032(2) 0.0168(19) 0.0035(19) 0.0044(17) -0.0002(19)
C15 0.040(3) 0.046(3) 0.025(2) 0.005(2) -0.012(2) 0.005(2)
C16 0.035(3) 0.096(5) 0.049(3) -0.012(3) -0.007(2) 0.034(3)
C17 0.040(3) 0.078(4) 0.069(4) -0.031(3) 0.028(3) -0.026(3)
C18 0.066(4) 0.061(4) 0.050(3) 0.010(3) 0.016(3) 0.012(3)
Cl2 0.0356(6) 0.0662(8) 0.0412(7) -0.0003(6) 0.0041(6) -0.0068(6)
P2 0.0196(4) 0.0164(4) 0.0226(4) 0.0013(5) -0.0007(5) -0.0020(3)
O3 0.054(2) 0.0204(16) 0.0385(19) 0.0009(14) 0.0101(17) 0.0022(15)
O4 0.0412(19) 0.055(2) 0.0362(18) -0.0022(18) 0.0094(15) -0.0238(17)
C3 0.034(2) 0.025(2) 0.025(2) 0.0003(18) -0.0011(18) -0.0054(18)
C4 0.043(3) 0.029(2) 0.022(2) 0.0045(18) 0.0011(19) 0.000(2)
C21 0.0196(17) 0.0216(18) 0.048(3) -0.001(2) -0.002(2) 0.0020(14)
C22 0.050(3) 0.025(2) 0.041(3) 0.004(2) -0.017(2) -0.002(2)
C23 0.051(3) 0.051(3) 0.042(3) 0.007(2) 0.002(2) -0.003(3)
C24 0.040(3) 0.036(3) 0.056(3) 0.000(3) 0.013(2) -0.008(2)
C25 0.0217(18) 0.0206(18) 0.063(3) -0.006(3) 0.000(2) 0.0016(14)
C26 0.052(3) 0.043(3) 0.065(4) 0.014(3) -0.037(3) -0.017(3)
C27 0.072(4) 0.036(3) 0.047(3) -0.021(2) -0.023(3) -0.015(3)
C28 0.054(3) 0.030(3) 0.055(3) -0.014(2) 0.022(3) -0.005(2)

loop_
_atom_type_symbol
_atom_type_description
_atom_type_scat_dispersion_real
_atom_type_scat_dispersion_imag
_atom_type_scat_source
C C 0.0033 0.0016 'International Tables Vol C Tables 4.2.6.8 and 6.1.1.4'
H H 0.0000 0.0000 'International Tables Vol C Tables 4.2.6.8 and 6.1.1.4'
O O 0.0106 0.0060 'International Tables Vol C Tables 4.2.6.8 and 6.1.1.4'
P P 0.1023 0.0942 'International Tables Vol C Tables 4.2.6.8 and 6.1.1.4'
Cl Cl 0.1484 0.1585 'International Tables Vol C Tables 4.2.6.8 and 6.1.1.4'

loop_
_geom_angle_atom_site_label_1
_geom_angle_atom_site_label_2
_geom_angle_atom_site_label_3
_geom_angle
C14 P1 C2 116.0(2)
C14 P1 C11 96.37(19)
C2 P1 C11 120.9(3)
C14 P1 C1 111.2(2)
C2 P1 C1 104.73(19)
C11 P1 C1 107.4(2)
C1 O1 H1A 103(3)
C2 O2 H2A 106(4)
O1 C1 P1 108.2(3)
O1 C1 H1B 110.1
P1 C1 H1B 110.1
O1 C1 H1C 110.1
P1 C1 H1C 110.1
H1B C1 H1C 108.4
O2 C2 P1 106.0(3)
O2 C2 H2B 110.5
P1 C2 H2B 110.5
O2 C2 H2C 110.5
P1 C2 H2C 110.5
H2B C2 H2C 108.7
C18 C11 C12 112.8(5)
C18 C11 P1 116.5(5)
C12 C11 P1 100.8(3)
C18 C11 H11A 108.8
C12 C11 H11A 108.8
P1 C11 H11A 108.8
C13 C12 C11 109.9(4)
C13 C12 H12A 109.7
C11 C12 H12A 109.7
C13 C12 H12B 109.7
C11 C12 H12B 109.7
H12A C12 H12B 108.2
C14 C13 C12 111.0(4)
C14 C13 H13A 109.4
C12 C13 H13A 109.5
C14 C13 H13B 109.4
C12 C13 H13B 109.4
H13A C13 H13B 108.0
C15 C14 C13 114.0(4)
C15 C14 P1 112.8(3)
C13 C14 P1 101.9(3)
C15 C14 H14A 109.3
C13 C14 H14A 109.3
P1 C14 H14A 109.3
C16 C15 C14 115.3(4)
C16 C15 H15A 108.4
C14 C15 H15A 108.4
C16 C15 H15B 108.4
C14 C15 H15B 108.4
H15A C15 H15B 107.5
C17 C16 C15 116.6(5)
C17 C16 H16A 108.2
C15 C16 H16A 108.1
C17 C16 H16B 108.1
C15 C16 H16B 108.1
H16A C16 H16B 107.3
C18 C17 C16 119.6(5)
C18 C17 H17A 107.4
C16 C17 H17A 107.4
C18 C17 H17B 107.4
C16 C17 H17B 107.4
H17A C17 H17B 107.0
C17 C18 C11 118.7(5)
C17 C18 H18A 107.6
C11 C18 H18A 107.6
C17 C18 H18B 107.6
C11 C18 H18B 107.6
H18A C18 H18B 107.1
C25 P2 C21 100.16(17)
C25 P2 C3 111.3(2)
C21 P2 C3 113.0(2)
C25 P2 C4 113.1(2)
C21 P2 C4 114.3(2)
C3 P2 C4 105.22(19)
C3 O3 H3A 111(4)
C4 O4 H4A 98(5)
O3 C3 P2 109.0(3)
O3 C3 H3B 109.9
P2 C3 H3B 109.9
O3 C3 H3C 109.9
P2 C3 H3C 109.9
H3B C3 H3C 108.3
O4 C4 P2 108.3(3)
O4 C4 H4B 110.0
P2 C4 H4B 110.0
O4 C4 H4C 110.0
P2 C4 H4C 110.0
H4B C4 H4C 108.4
C22 C21 C28 115.8(4)
C22 C21 P2 106.5(3)
C28 C21 P2 107.5(3)
C22 C21 H21A 108.9
C28 C21 H21A 109.0
P2 C21 H21A 109.0
C21 C22 C23 117.8(4)
C21 C22 H22A 107.9
C23 C22 H22A 107.9
C21 C22 H22B 107.9
C23 C22 H22B 107.9
H22A C22 H22B 107.2
C24 C23 C22 117.0(5)
C24 C23 H23A 108.0
C22 C23 H23A 108.0
C24 C23 H23B 108.0
C22 C23 H23B 108.0
H23A C23 H23B 107.3
C23 C24 C25 116.8(4)
C23 C24 H24A 108.1
C25 C24 H24A 108.1
C23 C24 H24B 108.1
C25 C24 H24B 108.1
H24A C24 H24B 107.3
C24 C25 C26 115.2(4)
C24 C25 P2 108.3(4)
C26 C25 P2 108.3(4)
C24 C25 H25A 108.3
C26 C25 H25A 108.3
P2 C25 H25A 108.3
C25 C26 C27 115.8(4)
C25 C26 H26A 108.3
C27 C26 H26A 108.3
C25 C26 H26B 108.3
C27 C26 H26B 108.3
H26A C26 H26B 107.4
C26 C27 C28 116.2(4)
C26 C27 H27A 108.2
C28 C27 H27A 108.2
C26 C27 H27B 108.2
C28 C27 H27B 108.2
H27A C27 H27B 107.4
C21 C28 C27 115.2(4)
C21 C28 H28A 108.5
C27 C28 H28A 108.5
C21 C28 H28B 108.5
C27 C28 H28B 108.5
H28A C28 H28B 107.5

loop_
_geom_bond_atom_site_label_1
_geom_bond_atom_site_label_2
_geom_bond_distance
P1 C14 1.801(4)
P1 C2 1.819(4)
P1 C11 1.827(6)
P1 C1 1.831(4)
O1 C1 1.411(5)
O1 H1A 0.90(4)
O2 C2 1.411(6)
O2 H2A 0.68(4)
C1 H1B 0.9900
C1 H1C 0.9900
C2 H2B 0.9900
C2 H2C 0.9900
C11 C18 1.474(8)
C11 C12 1.627(9)
C11 H11A 1.0000
C12 C13 1.591(6)
C12 H12A 0.9900
C12 H12B 0.9900
C13 C14 1.537(6)
C13 H13A 0.9900
C13 H13B 0.9900
C14 C15 1.538(6)
C14 H14A 1.0000
C15 C16 1.520(7)
C15 H15A 0.9900
C15 H15B 0.9900
C16 C17 1.484(8)
C16 H16A 0.9900
C16 H16B 0.9900
C17 C18 1.457(9)
C17 H17A 0.9900
C17 H17B 0.9900
C18 H18A 0.9900
C18 H18B 0.9900
P2 C25 1.799(4)
P2 C21 1.804(4)
P2 C3 1.816(4)
P2 C4 1.820(4)
O3 C3 1.404(6)
O3 H3A 0.73(4)
O4 C4 1.412(6)
O4 H4A 0.85(7)
C3 H3B 0.9900
C3 H3C 0.9900
C4 H4B 0.9900
C4 H4C 0.9900
C21 C22 1.514(7)
C21 C28 1.559(7)
C21 H21A 1.0000
C22 C23 1.524(7)
C22 H22A 0.9900
C22 H22B 0.9900
C23 C24 1.466(8)
C23 H23A 0.9900
C23 H23B 0.9900
C24 C25 1.504(7)
C24 H24A 0.9900
C24 H24B 0.9900
C25 C26 1.552(8)
C25 H25A 1.0000
C26 C27 1.572(8)
C26 H26A 0.9900
C26 H26B 0.9900
C27 C28 1.582(8)
C27 H27A 0.9900
C27 H27B 0.9900
C28 H28A 0.9900
C28 H28B 0.9900

loop_
_geom_torsion_atom_site_label_1
_geom_torsion_atom_site_label_2
_geom_torsion_atom_site_label_3
_geom_torsion_atom_site_label_4
_geom_torsion
C14 P1 C1 O1 -168.1(3)
C2 P1 C1 O1 65.9(3)
C11 P1 C1 O1 -63.8(4)
C14 P1 C2 O2 -64.9(3)
C11 P1 C2 O2 179.3(3)
C1 P1 C2 O2 58.1(3)
C14 P1 C11 C18 -84.9(5)
C2 P1 C11 C18 40.6(5)
C1 P1 C11 C18 160.5(4)
C14 P1 C11 C12 37.4(4)
C2 P1 C11 C12 162.9(4)
C1 P1 C11 C12 -77.2(4)
C18 C11 C12 C13 103.7(6)
P1 C11 C12 C13 -21.1(6)
C11 C12 C13 C14 -8.0(7)
C12 C13 C14 C15 -88.1(5)
C12 C13 C14 P1 33.7(5)
C2 P1 C14 C15 -49.2(4)
C11 P1 C14 C15 79.8(4)
C1 P1 C14 C15 -168.7(3)
C2 P1 C14 C13 -171.9(3)
C11 P1 C14 C13 -42.9(3)
C1 P1 C14 C13 68.6(3)
C13 C14 C15 C16 48.9(6)
P1 C14 C15 C16 -66.7(6)
C14 C15 C16 C17 68.3(7)
C15 C16 C17 C18 -85.7(7)
C16 C17 C18 C11 46.4(9)
C12 C11 C18 C17 -80.0(8)
P1 C11 C18 C17 35.8(8)
C25 P2 C3 O3 65.5(4)
C21 P2 C3 O3 177.3(3)
C4 P2 C3 O3 -57.4(3)
C25 P2 C4 O4 -179.2(3)
C21 P2 C4 O4 67.1(4)
C3 P2 C4 O4 -57.4(3)
C25 P2 C21 C22 59.9(3)
C3 P2 C21 C22 -58.6(3)
C4 P2 C21 C22 -178.9(3)
C25 P2 C21 C28 -64.8(4)
C3 P2 C21 C28 176.7(3)
C4 P2 C21 C28 56.4(4)
C28 C21 C22 C23 63.9(6)
P2 C21 C22 C23 -55.5(5)
C21 C22 C23 C24 46.3(7)
C22 C23 C24 C25 -46.3(7)
C23 C24 C25 C26 -64.2(6)
C23 C24 C25 P2 57.2(5)
C21 P2 C25 C24 -61.5(4)
C3 P2 C25 C24 58.2(3)
C4 P2 C25 C24 176.5(3)
C21 P2 C25 C26 64.1(4)
C3 P2 C25 C26 -176.2(3)
C4 P2 C25 C26 -58.0(4)
C24 C25 C26 C27 64.7(6)
P2 C25 C26 C27 -56.7(5)
C25 C26 C27 C28 44.6(7)
C22 C21 C28 C27 -60.8(6)
P2 C21 C28 C27 58.1(5)
C26 C27 C28 C21 -45.5(7)
